data_4350499
loop_
_publ_author_name
'Senda, Shunsuke'
'Ohki, Yasuhiro'
'Hirayama, Tomoko'
'Toda, Daisuke'
'Chen, Jing-Lin'
'Matsumoto, Tsuyoshi'
'Kawaguchi, Hiroyuki'
'Tatsumi, Kazuyuki'

_publ_section_title
;
 Mono{hydrotris(mercaptoimidazolyl)borato} complexes of manganese(II),
 iron(II), cobalt(II), and nickel(II) halides.
;
_journal_issue 24
_journal_name_full 'Inorganic chemistry'
_journal_page_first 9914
_journal_page_last 9925
_journal_paper_doi 10.1021/ic0610132
_journal_volume 45
_journal_year 2006
_chemical_formula_sum 'C49.5 H65 B Cl10 Co N6 S3'
_chemical_formula_weight 1264.55
_space_group_IT_number 165
_space_group_name_Hall '-P 3 2"c'
_space_group_name_H-M_alt 'P -3 c 1'
_symmetry_cell_setting trigonal
_symmetry_Int_Tables_number 165
_symmetry_space_group_name_H-M 'P -3 c 1'
_cell_angle_alpha 90
_cell_angle_beta 90
_cell_angle_gamma 120
_cell_formula_units_Z 4
_cell_length_a 19.5212(4)
_cell_length_b 19.5212(4)
_cell_length_c 19.4927(4)
_cell_measurement_reflns_used 75987
_cell_measurement_temperature 293.2
_cell_measurement_theta_max 27.5
_cell_volume 6433.0(2)
_computing_cell_refinement D*TREK
_computing_data_collection D*TREK
_computing_data_reduction 'teXsan Ver. 1.11'
_computing_publication_material 'teXsan Ver. 1.11'
_computing_structure_refinement 'teXsan Ver. 1.10'
_computing_structure_solution 'DIRDIF94 (PATTY)'
_diffrn_measured_fraction_theta_full 1.0000
_diffrn_measured_fraction_theta_max 1.0000
_diffrn_measurement_device_type 'Quantum CCD/Rigaku AFC7'
_diffrn_measurement_method \w
_diffrn_radiation_type 'Mo K\a'
_diffrn_radiation_wavelength 0.7107
_diffrn_reflns_av_R_equivalents 0.031
_diffrn_reflns_limit_h_max 25
_diffrn_reflns_limit_h_min -24
_diffrn_reflns_limit_k_max 25
_diffrn_reflns_limit_k_min -24
_diffrn_reflns_limit_l_max 25
_diffrn_reflns_limit_l_min -25
_diffrn_reflns_number 75986
_diffrn_reflns_theta_full 27.49
_diffrn_reflns_theta_max 27.49
_exptl_absorpt_coefficient_mu 0.815
_exptl_absorpt_correction_type none
_exptl_crystal_colour light
_exptl_crystal_density_diffrn 1.306
_exptl_crystal_density_method 'not measured'
_exptl_crystal_description needle
_exptl_crystal_size_max 0.400
_exptl_crystal_size_mid 0.050
_exptl_crystal_size_min 0.050
_refine_diff_density_max 1.21
_refine_diff_density_min -1.54
_refine_ls_extinction_method none
_refine_ls_goodness_of_fit_ref 1.885
_refine_ls_hydrogen_treatment noref
_refine_ls_number_parameters 205
_refine_ls_number_reflns 4717
_refine_ls_R_factor_gt 0.0683
_refine_ls_shift/su_max 0.0001
_refine_ls_structure_factor_coef F
_refine_ls_weighting_details 'w = 1/[\s^2^(Fo) + 0.00063|Fo|^2^]'
_refine_ls_weighting_scheme calc
_refine_ls_wR_factor_ref 0.0907
_reflns_number_gt 3195
_reflns_number_total 4944
_reflns_threshold_expression F^2^>2.0\s(F^2^)
_cod_data_source_file ic0610132si20060906_094900.cif
_cod_data_source_block ArCoCl
_cod_original_formula_sum 'C49.50 H65 B Cl10 Co N6 S3 '
_cod_database_code 4350499

loop_
_symmetry_equiv_pos_as_xyz
x,y,z
-y,x-y,z
-x+y,-x,z
-y,-x,1/2+z
x,x-y,1/2+z
-x+y,y,1/2+z
-x,-y,-z
y,-x+y,-z
x-y,x,-z
y,x,1/2-z
-x,-x+y,1/2-z
x-y,-y,1/2-z

loop_
_atom_site_label
_atom_site_type_symbol
_atom_site_fract_x
_atom_site_fract_y
_atom_site_fract_z
_atom_site_U_iso_or_equiv
_atom_site_adp_type
_atom_site_occupancy
_atom_site_calc_flag
_atom_site_refinement_flags
Co(1) Co 0.6667 0.3333 0.13591(4) 0.0263(1) Uani 1.00 d SP
Cl Cl 0.6667 0.3333 0.25092(7) 0.0426(2) Uani 1.00 d SP
Cl(1) Cl 0.7487(1) 0.17087(10) 0.82392(7) 0.1022(7) Uani 1.00 d .
Cl(2) Cl 0.89843(10) 0.2985(1) 0.77557(8) 0.0803(5) Uani 1.00 d .
Cl(3) Cl 0.8872(2) 0.0470(2) 0.3090(2) 0.176(1) Uiso 1.00 d .
S(1) S 0.54681(6) 0.31214(6) 0.09399(4) 0.0263(2) Uani 1.00 d .
N(1) N 0.5843(2) 0.2633(2) -0.0273(1) 0.0206(7) Uani 1.00 d .
N(2) N 0.4698(2) 0.1799(2) 0.0171(1) 0.0238(8) Uani 1.00 d .
C(1) C 0.5356(2) 0.2519(2) 0.0265(2) 0.0213(9) Uani 1.00 d .
C(2) C 0.5478(2) 0.1973(2) -0.0693(2) 0.0262(10) Uani 1.00 d .
C(3) C 0.4778(2) 0.1458(2) -0.0424(2) 0.030(1) Uani 1.00 d .
C(4) C 0.4065(2) 0.1412(2) 0.0656(2) 0.0258(9) Uani 1.00 d .
C(5) C 0.4107(2) 0.0896(2) 0.1134(2) 0.030(1) Uani 1.00 d .
C(6) C 0.3474(3) 0.0509(3) 0.1589(2) 0.039(1) Uani 1.00 d .
C(7) C 0.2844(3) 0.0643(3) 0.1582(2) 0.043(1) Uani 1.00 d .
C(8) C 0.2828(3) 0.1162(3) 0.1114(2) 0.042(1) Uani 1.00 d .
C(9) C 0.3432(3) 0.1562(2) 0.0635(2) 0.033(1) Uani 1.00 d .
C(10) C 0.4804(3) 0.0762(3) 0.1169(2) 0.036(1) Uani 1.00 d .
C(11) C 0.4568(3) -0.0088(3) 0.1006(3) 0.059(2) Uani 1.00 d .
C(12) C 0.5209(3) 0.1008(3) 0.1869(2) 0.052(1) Uani 1.00 d .
C(13) C 0.3383(3) 0.2110(3) 0.0112(2) 0.041(1) Uani 1.00 d .
C(14) C 0.3306(4) 0.2773(4) 0.0455(3) 0.071(2) Uani 1.00 d .
C(15) C 0.2712(4) 0.1648(4) -0.0381(3) 0.079(2) Uani 1.00 d .
C(16) C 0.7961(3) 0.2432(3) 0.7615(2) 0.056(2) Uani 1.00 d .
C(17) C 0.8104(9) 0.0000 0.2500 0.145(5) Uiso 1.00 d S
B(1) B 0.6667 0.3333 -0.0490(3) 0.0221(9) Uani 1.00 d SP
H(1) H 0.5701 0.1894 -0.1111 0.0321 Uiso 1.00 calc .
H(2) H 0.4397 0.0947 -0.0611 0.0361 Uiso 1.00 calc .
H(3) H 0.3477 0.0139 0.1921 0.0467 Uiso 1.00 calc .
H(4) H 0.2414 0.0373 0.1908 0.0524 Uiso 1.00 calc .
H(5) H 0.2383 0.1256 0.1117 0.0508 Uiso 1.00 calc .
H(6) H 0.5184 0.1097 0.0826 0.0443 Uiso 1.00 calc .
H(7) H 0.4172 -0.0442 0.1330 0.0731 Uiso 1.00 calc .
H(8) H 0.4351 -0.0219 0.0544 0.0731 Uiso 1.00 calc .
H(9) H 0.5029 -0.0153 0.1033 0.0731 Uiso 1.00 calc .
H(10) H 0.4841 0.0695 0.2228 0.0629 Uiso 1.00 calc .
H(11) H 0.5662 0.0928 0.1879 0.0629 Uiso 1.00 calc .
H(12) H 0.5390 0.1565 0.1950 0.0629 Uiso 1.00 calc .
H(13) H 0.3875 0.2356 -0.0148 0.0506 Uiso 1.00 calc .
H(14) H 0.3763 0.3086 0.0737 0.0873 Uiso 1.00 calc .
H(15) H 0.3277 0.3108 0.0095 0.0873 Uiso 1.00 calc .
H(16) H 0.2830 0.2546 0.0724 0.0873 Uiso 1.00 calc .
H(17) H 0.2220 0.1379 -0.0131 0.0988 Uiso 1.00 calc .
H(18) H 0.2691 0.2004 -0.0715 0.0988 Uiso 1.00 calc .
H(19) H 0.2803 0.1260 -0.0617 0.0988 Uiso 1.00 calc .
H(20) H 0.7864 0.2176 0.7170 0.0670 Uiso 1.00 calc .
H(21) H 0.7744 0.2782 0.7622 0.0670 Uiso 1.00 calc .
H(22) H 0.6667 0.3333 -0.1110 0.0623 Uiso 1.00 calc SP

loop_
_atom_site_aniso_label
_atom_site_aniso_U_11
_atom_site_aniso_U_22
_atom_site_aniso_U_33
_atom_site_aniso_U_12
_atom_site_aniso_U_13
_atom_site_aniso_U_23
Co(1) 0.0317(3) 0.0317 0.0156(4) 0.0158 0.0000 0.0000
Cl 0.0564(8) 0.0564 0.0151(7) 0.0282 0.0000 0.0000
Cl(1) 0.120(2) 0.057(2) 0.0573(8) -0.010(1) -0.0216(9) 0.0175(7)
Cl(2) 0.0575(10) 0.095(1) 0.0825(10) 0.0336(9) 0.0004(8) 0.0105(9)
S(1) 0.0275(5) 0.0275(5) 0.0216(4) 0.0120(4) 0.0020(4) -0.0042(4)
N(1) 0.023(2) 0.020(2) 0.018(1) 0.010(1) -0.001(1) -0.002(1)
N(2) 0.024(2) 0.021(2) 0.025(1) 0.010(1) 0.002(1) -0.001(1)
C(1) 0.024(2) 0.021(2) 0.021(1) 0.012(2) -0.001(1) 0.001(1)
C(2) 0.030(2) 0.025(2) 0.022(2) 0.013(2) 0.001(1) -0.004(1)
C(3) 0.032(2) 0.023(2) 0.030(2) 0.011(2) 0.000(2) -0.007(2)
C(4) 0.028(2) 0.018(2) 0.027(2) 0.008(2) 0.005(2) -0.002(1)
C(5) 0.033(2) 0.022(2) 0.031(2) 0.012(2) 0.004(2) 0.001(2)
C(6) 0.046(3) 0.027(2) 0.036(2) 0.013(2) 0.011(2) 0.010(2)
C(7) 0.038(3) 0.040(3) 0.044(2) 0.013(2) 0.017(2) 0.008(2)
C(8) 0.032(2) 0.041(3) 0.053(2) 0.019(2) 0.013(2) 0.004(2)
C(9) 0.031(2) 0.029(2) 0.036(2) 0.013(2) 0.006(2) 0.001(2)
C(10) 0.038(2) 0.033(2) 0.037(2) 0.018(2) 0.007(2) 0.010(2)
C(11) 0.063(4) 0.044(3) 0.081(4) 0.035(3) 0.007(3) 0.000(3)
C(12) 0.049(3) 0.055(3) 0.051(3) 0.025(3) 0.000(2) 0.017(2)
C(13) 0.035(2) 0.039(3) 0.054(2) 0.022(2) 0.009(2) 0.014(2)
C(14) 0.088(5) 0.059(4) 0.089(4) 0.054(4) 0.011(4) 0.012(3)
C(15) 0.070(4) 0.076(5) 0.079(4) 0.027(4) -0.019(3) 0.023(3)
C(16) 0.065(4) 0.050(3) 0.044(2) 0.023(3) -0.006(2) 0.010(2)
B(1) 0.022(2) 0.0216 0.023(3) 0.0108 0.0000 0.0000

loop_
_atom_type_symbol
_atom_type_description
_atom_type_scat_dispersion_real
_atom_type_scat_dispersion_imag
_atom_type_scat_source
C C 0.003 0.002
;International Tables for Crystallography
(1992, Vol. C, Tables 4.2.6.8 and 6.1.1.1)
;
H H 0.000 0.000
;International Tables for Crystallography
(1992, Vol. C, Table 6.1.1.2)
;
Co Co 0.349 0.972
;International Tables for Crystallography
(1992, Vol. C, Tables 4.2.6.8 and 6.1.1.1)
;
Cl Cl 0.148 0.159
;International Tables for Crystallography
(1992, Vol. C, Tables 4.2.6.8 and 6.1.1.1)
;
S S 0.125 0.123
;International Tables for Crystallography
(1992, Vol. C, Tables 4.2.6.8 and 6.1.1.1)
;
N N 0.006 0.003
;International Tables for Crystallography
(1992, Vol. C, Tables 4.2.6.8 and 6.1.1.1)
;
B B 0.001 0.001
;International Tables for Crystallography
(1992, Vol. C, Tables 4.2.6.8 and 6.1.1.1)
;

loop_
_geom_angle_atom_site_label_1
_geom_angle_atom_site_label_2
_geom_angle_atom_site_label_3
_geom_angle
_geom_angle_site_symmetry_1
_geom_angle_site_symmetry_3
_geom_angle_publ_flag
Cl Co(1) S(1) 110.70(3) . . yes
Cl Co(1) S(1) 110.70(3) . 2_655 yes
Cl Co(1) S(1) 110.70(3) . 3_665 yes
S(1) Co(1) S(1) 108.22(3) . 2_655 yes
S(1) Co(1) S(1) 108.22(3) . 3_665 yes
S(1) Co(1) S(1) 108.22(3) 2_655 3_665 yes
Co(1) S(1) C(1) 99.5(1) . . yes
C(1) N(1) C(2) 108.1(3) . . yes
C(1) N(1) B(1) 133.2(3) . . yes
C(2) N(1) B(1) 118.6(3) . . yes
C(1) N(2) C(3) 109.4(3) . . yes
C(1) N(2) C(4) 125.1(3) . . yes
C(3) N(2) C(4) 125.0(3) . . yes
S(1) C(1) N(1) 130.2(3) . . yes
S(1) C(1) N(2) 123.0(3) . . yes
N(1) C(1) N(2) 106.8(3) . . yes
N(1) C(2) C(3) 108.9(3) . . yes
N(2) C(3) C(2) 106.7(3) . . yes
N(2) C(4) C(5) 118.1(3) . . yes
N(2) C(4) C(9) 119.1(3) . . yes
C(5) C(4) C(9) 122.8(4) . . yes
C(4) C(5) C(6) 117.1(4) . . yes
C(4) C(5) C(10) 122.4(3) . . yes
C(6) C(5) C(10) 120.5(4) . . yes
C(5) C(6) C(7) 121.5(4) . . yes
C(6) C(7) C(8) 119.8(4) . . yes
C(7) C(8) C(9) 122.1(4) . . yes
C(4) C(9) C(8) 116.6(4) . . yes
C(4) C(9) C(13) 122.7(3) . . yes
C(8) C(9) C(13) 120.7(4) . . yes
C(5) C(10) C(11) 111.9(4) . . yes
C(5) C(10) C(12) 110.8(4) . . yes
C(11) C(10) C(12) 111.0(4) . . yes
C(9) C(13) C(14) 111.9(4) . . yes
C(9) C(13) C(15) 110.5(4) . . yes
C(14) C(13) C(15) 111.2(5) . . yes
Cl(1) C(16) Cl(2) 111.8(3) . . yes
Cl(3) C(17) Cl(3) 106.7(9) . 12_555 yes
N(1) B(1) N(1) 112.9(2) . 2_655 yes
N(1) B(1) N(1) 112.9(2) . 3_665 yes
N(1) B(1) N(1) 112.9(2) 2_655 3_665 yes

loop_
_geom_bond_atom_site_label_1
_geom_bond_atom_site_label_2
_geom_bond_distance
_geom_bond_site_symmetry_2
_geom_bond_publ_flag
Co(1) Cl 2.242(2) . yes
Co(1) S(1) 2.312(1) . yes
Co(1) S(1) 2.312(1) 2_655 yes
Co(1) S(1) 2.312(1) 3_665 yes
Cl(1) C(16) 1.738(5) . yes
Cl(2) C(16) 1.753(6) . yes
Cl(3) C(17) 1.74(1) . yes
S(1) C(1) 1.705(3) . yes
N(1) C(1) 1.356(4) . yes
N(1) C(2) 1.386(4) . yes
N(1) B(1) 1.561(3) . yes
N(2) C(1) 1.361(5) . yes
N(2) C(3) 1.384(4) . yes
N(2) C(4) 1.434(5) . yes
C(2) C(3) 1.334(5) . yes
C(4) C(5) 1.404(5) . yes
C(4) C(9) 1.405(6) . yes
C(5) C(6) 1.398(6) . yes
C(5) C(10) 1.511(6) . yes
C(6) C(7) 1.379(7) . yes
C(7) C(8) 1.376(6) . yes
C(8) C(9) 1.396(6) . yes
C(9) C(13) 1.515(6) . yes
C(10) C(11) 1.517(7) . yes
C(10) C(12) 1.529(6) . yes
C(13) C(14) 1.530(7) . yes
C(13) C(15) 1.508(8) . yes

loop_
_geom_contact_atom_site_label_1
_geom_contact_atom_site_label_2
_geom_contact_distance
_geom_contact_site_symmetry_2
Cl(2) Cl(2) 3.576(3) 11_766
Cl(2) C(17) 3.59(1) 4_665
Cl(3) Cl(3) 2.795(7) 12_555

loop_
_geom_torsion_atom_site_label_1
_geom_torsion_atom_site_label_2
_geom_torsion_atom_site_label_3
_geom_torsion_atom_site_label_4
_geom_torsion
_geom_torsion_site_symmetry_2
_geom_torsion_site_symmetry_3
_geom_torsion_site_symmetry_4
_geom_torsion_publ_flag
Co(1) S(1) C(1) N(1) -55.4(3) . . . yes
Co(1) S(1) C(1) N(2) 126.3(3) . . . yes
Co(1) S(1) C(1) N(1) -55.4(3) 2_655 2_655 2_655 yes
Co(1) S(1) C(1) N(2) 126.3(3) 2_655 2_655 2_655 yes
Co(1) S(1) C(1) N(1) -55.4(3) 3_665 3_665 3_665 yes
Co(1) S(1) C(1) N(2) 126.3(3) 3_665 3_665 3_665 yes
Cl Co(1) S(1) C(1) -140.7(1) . . . yes
Cl Co(1) S(1) C(1) -140.7(1) . 2_655 2_655 yes
Cl Co(1) S(1) C(1) -140.7(1) . 3_665 3_665 yes
S(1) Co(1) S(1) C(1) 97.9(1) . 2_655 2_655 yes
S(1) Co(1) S(1) C(1) -19.2(1) . 3_665 3_665 yes
S(1) C(1) N(1) C(2) -178.8(3) . . . yes
S(1) C(1) N(1) B(1) -0.7(6) . . . yes
S(1) C(1) N(2) C(3) 179.2(3) . . . yes
S(1) C(1) N(2) C(4) -7.9(5) . . . yes
N(1) C(1) N(2) C(3) 0.6(4) . . . yes
N(1) C(1) N(2) C(4) 173.5(3) . . . yes
N(1) C(2) C(3) N(2) 0.3(4) . . . yes
N(1) B(1) N(1) C(1) -31.4(6) . 2_655 2_655 yes
N(1) B(1) N(1) C(2) 146.6(4) . 2_655 2_655 yes
N(1) B(1) N(1) C(1) 98.1(3) . 3_665 3_665 yes
N(1) B(1) N(1) C(2) -83.9(5) . 3_665 3_665 yes
N(2) C(1) N(1) C(2) -0.4(4) . . . yes
N(2) C(1) N(1) B(1) 177.8(3) . . . yes
N(2) C(4) C(5) C(6) -178.3(3) . . . yes
N(2) C(4) C(5) C(10) 2.5(5) . . . yes
N(2) C(4) C(9) C(8) 179.2(3) . . . yes
N(2) C(4) C(9) C(13) 0.7(6) . . . yes
C(1) N(1) C(2) C(3) 0.1(4) . . . yes
C(1) N(2) C(3) C(2) -0.6(4) . . . yes
C(1) N(2) C(4) C(5) -91.5(4) . . . yes
C(1) N(2) C(4) C(9) 88.7(5) . . . yes
C(2) C(3) N(2) C(4) -173.4(3) . . . yes
C(3) N(2) C(4) C(5) 80.3(5) . . . yes
C(3) N(2) C(4) C(9) -99.5(5) . . . yes
C(3) C(2) N(1) B(1) -178.4(3) . . . yes
C(4) C(5) C(6) C(7) -1.5(6) . . . yes
C(4) C(5) C(10) C(11) -116.7(4) . . . yes
C(4) C(5) C(10) C(12) 118.9(4) . . . yes
C(4) C(9) C(8) C(7) -0.5(7) . . . yes
C(4) C(9) C(13) C(14) -123.5(5) . . . yes
C(4) C(9) C(13) C(15) 112.1(5) . . . yes
C(5) C(4) C(9) C(8) -0.6(6) . . . yes
C(5) C(4) C(9) C(13) -179.1(4) . . . yes
C(5) C(6) C(7) C(8) 0.6(7) . . . yes
C(6) C(5) C(4) C(9) 1.5(6) . . . yes
C(6) C(5) C(10) C(11) 64.1(5) . . . yes
C(6) C(5) C(10) C(12) -60.3(5) . . . yes
C(6) C(7) C(8) C(9) 0.4(7) . . . yes
C(7) C(6) C(5) C(10) 177.8(4) . . . yes
C(7) C(8) C(9) C(13) 178.1(4) . . . yes
C(8) C(9) C(13) C(14) 58.1(6) . . . yes
C(8) C(9) C(13) C(15) -66.3(6) . . . yes
C(9) C(4) C(5) C(10) -177.7(4) . . . yes
C(9) C(4) C(5) C(10) -177.7(4) . . . yes
